data_4106099
loop_
_publ_author_name
'Peng Ren'
'Oleg Vechorkin'
'Kim von Allmen'
'Rosario Scopelliti'
'Xile Hu'

_publ_section_title
;
 A Structure-Activity Study of Ni-Catalyzed Alkyl-Alkyl Kumada Coupling.
 Improved Catalysts for Coupling of Secondary Alkyl Halides
;
_journal_name_full 'Journal of the American Chemical Society'
_journal_page_first 7084
_journal_page_last 7095
_journal_paper_doi 10.1021/ja200270k
_journal_volume 133
_journal_year 2011
_chemical_formula_moiety 'C30 H29 Cl N4 Ni'
_chemical_formula_sum 'C30 H29 Cl N4 Ni'
_chemical_formula_weight 539.73
_chemical_name_systematic
; 
 ? 
;
_space_group_IT_number 19
_symmetry_cell_setting orthorhombic
_symmetry_space_group_name_Hall 'P 2ac 2ab'
_symmetry_space_group_name_H-M 'P 21 21 21'
_atom_sites_solution_hydrogens geom
_atom_sites_solution_primary direct
_atom_sites_solution_secondary difmap
_audit_creation_method SHELXL-97
_cell_angle_alpha 90.00
_cell_angle_beta 90.00
_cell_angle_gamma 90.00
_cell_formula_units_Z 4
_cell_length_a 9.2090(18)
_cell_length_b 11.415(2)
_cell_length_c 25.719(5)
_cell_measurement_reflns_used 119
_cell_measurement_temperature 140(2)
_cell_measurement_theta_max 20
_cell_measurement_theta_min 3
_cell_volume 2703.6(9)
_computing_cell_refinement 'automar, marresearch, 2010'
_computing_data_collection 'marmux - Micro-beam system, marresearch, 2010'
_computing_data_reduction 'automar, marresearch, 2010'
_computing_molecular_graphics 'Bruker SHELXTL'
_computing_publication_material 'Bruker SHELXTL'
_computing_structure_refinement 'SHELXL-97 (Sheldrick, 1997)'
_computing_structure_solution 'SHELXS-97 (Sheldrick, 1990)'
_diffrn_ambient_temperature 140(2)
_diffrn_measured_fraction_theta_full 0.997
_diffrn_measured_fraction_theta_max 0.997
_diffrn_measurement_device_type marmux
_diffrn_measurement_method '\p scans'
_diffrn_radiation_monochromator graphite
_diffrn_radiation_source 'fine-focus sealed tube'
_diffrn_radiation_type MoK\a
_diffrn_radiation_wavelength 0.71073
_diffrn_reflns_av_R_equivalents 0.0000
_diffrn_reflns_av_sigmaI/netI 0.0665
_diffrn_reflns_limit_h_max 11
_diffrn_reflns_limit_h_min -11
_diffrn_reflns_limit_k_max 14
_diffrn_reflns_limit_k_min -14
_diffrn_reflns_limit_l_max 33
_diffrn_reflns_limit_l_min -33
_diffrn_reflns_number 6164
_diffrn_reflns_theta_full 27.48
_diffrn_reflns_theta_max 27.48
_diffrn_reflns_theta_min 2.72
_exptl_absorpt_coefficient_mu 0.842
_exptl_absorpt_correction_type none
_exptl_crystal_colour red
_exptl_crystal_density_diffrn 1.326
_exptl_crystal_description prismatic
_exptl_crystal_F_000 1128
_exptl_crystal_size_max 0.26
_exptl_crystal_size_mid 0.11
_exptl_crystal_size_min 0.09
_refine_diff_density_max 0.525
_refine_diff_density_min -0.770
_refine_diff_density_rms 0.061
_refine_ls_abs_structure_details 'Flack H D (1983), Acta Cryst. A39, 876-881'
_refine_ls_abs_structure_Flack 0.052(14)
_refine_ls_extinction_coef 0.0099(5)
_refine_ls_extinction_expression Fc^*^=kFc[1+0.001xFc^2^\l^3^/sin(2\q)]^-1/4^
_refine_ls_extinction_method SHELXL
_refine_ls_goodness_of_fit_ref 1.112
_refine_ls_hydrogen_treatment constr
_refine_ls_matrix_type full
_refine_ls_number_parameters 328
_refine_ls_number_reflns 6164
_refine_ls_number_restraints 0
_refine_ls_restrained_S_all 1.112
_refine_ls_R_factor_all 0.0442
_refine_ls_R_factor_gt 0.0423
_refine_ls_shift/su_max 0.001
_refine_ls_shift/su_mean 0.000
_refine_ls_structure_factor_coef Fsqd
_refine_ls_weighting_details 'calc w=1/[\s^2^(Fo^2^)+(0.0099P)^2^+0.9018P] where P=(Fo^2^+2Fc^2^)/3'
_refine_ls_weighting_scheme calc
_refine_ls_wR_factor_gt 0.1040
_refine_ls_wR_factor_ref 0.1060
_reflns_number_gt 5893
_reflns_number_total 6164
_reflns_threshold_expression >2sigma(I)
_cod_data_source_file ja200270k_si_010.cif
_cod_data_source_block rp500091
_cod_database_code 4106099

loop_
_symmetry_equiv_pos_as_xyz
'x, y, z'
'-x+1/2, -y, z+1/2'
'-x, y+1/2, -z+1/2'
'x+1/2, -y+1/2, -z'

loop_
_atom_site_label
_atom_site_type_symbol
_atom_site_fract_x
_atom_site_fract_y
_atom_site_fract_z
_atom_site_U_iso_or_equiv
_atom_site_adp_type
_atom_site_occupancy
_atom_site_symmetry_multiplicity
_atom_site_calc_flag
_atom_site_refinement_flags
Ni1 Ni 0.55639(3) 0.50713(3) 0.086231(11) 0.02544(10) Uani 1 1 d .
Cl1 Cl 0.54538(7) 0.52701(6) -0.00501(2) 0.03368(15) Uani 1 1 d .
N1 N 0.7726(2) 0.58357(19) 0.08769(9) 0.0287(4) Uani 1 1 d .
N2 N 0.6236(2) 0.4431(2) 0.15358(8) 0.0280(4) Uani 1 1 d .
N3 N 0.3667(2) 0.40326(19) 0.08188(9) 0.0283(4) Uani 1 1 d .
N4 N 0.4417(3) 0.65460(18) 0.10365(8) 0.0293(4) Uani 1 1 d .
C1 C 0.8291(3) 0.5680(2) 0.14035(10) 0.0287(5) Uani 1 1 d .
C2 C 0.9572(3) 0.6187(3) 0.15678(11) 0.0359(6) Uani 1 1 d .
H2 H 1.0084 0.6698 0.1341 0.043 Uiso 1 1 calc R
C3 C 1.0125(3) 0.5958(3) 0.20630(12) 0.0410(7) Uani 1 1 d .
H3 H 1.0994 0.6323 0.2178 0.049 Uiso 1 1 calc R
C4 C 0.9381(3) 0.5185(3) 0.23840(11) 0.0392(6) Uani 1 1 d .
H4 H 0.9763 0.5001 0.2717 0.047 Uiso 1 1 calc R
C5 C 0.8088(3) 0.4681(3) 0.22238(11) 0.0351(6) Uani 1 1 d .
H5 H 0.7591 0.4165 0.2452 0.042 Uiso 1 1 calc R
C6 C 0.7493(3) 0.4916(3) 0.17287(10) 0.0290(5) Uani 1 1 d .
C7 C 0.5264(3) 0.3881(2) 0.18873(10) 0.0286(5) Uani 1 1 d .
C8 C 0.4951(3) 0.2676(2) 0.18549(11) 0.0312(6) Uani 1 1 d .
C9 C 0.3791(3) 0.2224(3) 0.21452(11) 0.0340(6) Uani 1 1 d .
H9 H 0.3547 0.1418 0.2111 0.041 Uiso 1 1 calc R
C10 C 0.2991(3) 0.2919(3) 0.24800(12) 0.0390(7) Uani 1 1 d .
H10 H 0.2198 0.2596 0.2668 0.047 Uiso 1 1 calc R
C11 C 0.3354(3) 0.4095(3) 0.25398(11) 0.0376(6) Uani 1 1 d .
H11 H 0.2836 0.4573 0.2779 0.045 Uiso 1 1 calc R
C12 C 0.4485(3) 0.4565(2) 0.22459(10) 0.0328(5) Uani 1 1 d .
H12 H 0.4735 0.5367 0.2289 0.039 Uiso 1 1 calc R
C13 C 0.5801(3) 0.1868(3) 0.15192(13) 0.0399(7) Uani 1 1 d .
C14 C 0.7318(4) 0.1836(3) 0.15563(17) 0.0536(10) Uani 1 1 d .
H14 H 0.7812 0.2360 0.1783 0.064 Uiso 1 1 calc R
C15 C 0.8101(5) 0.1032(4) 0.1260(2) 0.0772(16) Uani 1 1 d .
H15 H 0.9129 0.1008 0.1286 0.093 Uiso 1 1 calc R
C16 C 0.7396(6) 0.0267(3) 0.0926(2) 0.090(2) Uani 1 1 d .
H16 H 0.7937 -0.0272 0.0722 0.108 Uiso 1 1 calc R
C17 C 0.5917(6) 0.0296(3) 0.08944(17) 0.0767(15) Uani 1 1 d .
H17 H 0.5431 -0.0230 0.0667 0.092 Uiso 1 1 calc R
C18 C 0.5110(5) 0.1082(3) 0.11886(14) 0.0513(9) Uani 1 1 d .
H18 H 0.4081 0.1083 0.1164 0.062 Uiso 1 1 calc R
C19 C 0.7753(4) 0.7073(3) 0.07077(12) 0.0384(7) Uani 1 1 d .
H19A H 0.7315 0.7566 0.0977 0.058 Uiso 1 1 calc R
H19B H 0.7203 0.7155 0.0384 0.058 Uiso 1 1 calc R
H19C H 0.8760 0.7317 0.0650 0.058 Uiso 1 1 calc R
C20 C 0.8637(3) 0.5131(3) 0.05132(11) 0.0395(6) Uani 1 1 d .
H20A H 0.9641 0.5412 0.0526 0.059 Uiso 1 1 calc R
H20B H 0.8261 0.5212 0.0159 0.059 Uiso 1 1 calc R
H20C H 0.8606 0.4304 0.0616 0.059 Uiso 1 1 calc R
C21 C 0.3544(3) 0.3209(2) 0.04487(12) 0.0370(6) Uani 1 1 d .
H21 H 0.4323 0.3111 0.0210 0.044 Uiso 1 1 calc R
C22 C 0.2341(4) 0.2496(3) 0.03979(13) 0.0457(8) Uani 1 1 d .
H22 H 0.2291 0.1927 0.0129 0.055 Uiso 1 1 calc R
C23 C 0.1215(4) 0.2625(3) 0.07454(13) 0.0442(7) Uani 1 1 d .
H23 H 0.0375 0.2145 0.0720 0.053 Uiso 1 1 calc R
C24 C 0.1321(3) 0.3459(3) 0.11306(12) 0.0393(7) Uani 1 1 d .
H24 H 0.0562 0.3561 0.1377 0.047 Uiso 1 1 calc R
C25 C 0.2555(3) 0.4144(3) 0.11511(11) 0.0325(6) Uani 1 1 d .
H25 H 0.2619 0.4725 0.1415 0.039 Uiso 1 1 calc R
C26 C 0.3333(3) 0.6916(3) 0.07309(11) 0.0335(6) Uani 1 1 d .
H26 H 0.3145 0.6506 0.0416 0.040 Uiso 1 1 calc R
C27 C 0.2476(3) 0.7871(3) 0.08553(12) 0.0384(6) Uani 1 1 d .
H27 H 0.1714 0.8112 0.0630 0.046 Uiso 1 1 calc R
C28 C 0.2748(4) 0.8467(3) 0.13118(13) 0.0433(7) Uani 1 1 d .
H28 H 0.2169 0.9121 0.1408 0.052 Uiso 1 1 calc R
C29 C 0.3873(4) 0.8098(3) 0.16269(14) 0.0431(7) Uani 1 1 d .
H29 H 0.4088 0.8498 0.1942 0.052 Uiso 1 1 calc R
C30 C 0.4678(3) 0.7142(2) 0.14773(10) 0.0342(6) Uani 1 1 d .
H30 H 0.5451 0.6891 0.1695 0.041 Uiso 1 1 calc R

loop_
_atom_site_aniso_label
_atom_site_aniso_U_11
_atom_site_aniso_U_22
_atom_site_aniso_U_33
_atom_site_aniso_U_23
_atom_site_aniso_U_13
_atom_site_aniso_U_12
Ni1 0.02498(17) 0.02504(15) 0.02631(15) 0.00141(12) 0.00041(11) -0.00085(13)
Cl1 0.0364(3) 0.0376(3) 0.0270(3) 0.0011(2) 0.0011(2) -0.0065(3)
N1 0.0281(11) 0.0284(10) 0.0296(10) 0.0006(9) 0.0027(9) -0.0027(8)
N2 0.0244(10) 0.0281(10) 0.0314(11) 0.0055(9) -0.0001(8) -0.0019(9)
N3 0.0275(11) 0.0285(10) 0.0289(10) 0.0004(9) 0.0007(9) -0.0024(9)
N4 0.0326(11) 0.0268(10) 0.0286(10) 0.0012(8) -0.0007(9) 0.0005(10)
C1 0.0254(12) 0.0317(13) 0.0288(12) -0.0012(10) 0.0001(9) -0.0003(10)
C2 0.0294(14) 0.0392(14) 0.0389(14) -0.0048(11) 0.0034(12) -0.0022(13)
C3 0.0250(13) 0.0554(19) 0.0426(16) -0.0092(14) -0.0035(11) -0.0012(13)
C4 0.0299(13) 0.0530(17) 0.0345(13) -0.0030(12) -0.0067(10) 0.0042(15)
C5 0.0324(13) 0.0415(16) 0.0315(13) 0.0039(11) -0.0023(10) 0.0035(12)
C6 0.0252(11) 0.0297(12) 0.0321(11) 0.0005(11) -0.0015(9) 0.0022(10)
C7 0.0273(13) 0.0312(12) 0.0273(11) 0.0084(9) -0.0013(10) 0.0014(11)
C8 0.0286(13) 0.0305(13) 0.0346(13) 0.0084(11) 0.0012(10) 0.0032(10)
C9 0.0298(13) 0.0352(14) 0.0371(14) 0.0089(11) 0.0018(11) -0.0029(11)
C10 0.0310(15) 0.0497(18) 0.0362(14) 0.0133(13) 0.0039(11) 0.0011(13)
C11 0.0336(15) 0.0467(16) 0.0326(13) 0.0064(12) 0.0029(11) 0.0068(13)
C12 0.0327(13) 0.0370(13) 0.0285(11) 0.0025(9) -0.0020(10) -0.0012(13)
C13 0.0389(17) 0.0318(14) 0.0491(17) 0.0130(12) 0.0130(13) 0.0023(12)
C14 0.0435(19) 0.0349(17) 0.082(3) 0.0206(17) 0.0233(18) 0.0063(14)
C15 0.064(3) 0.042(2) 0.126(4) 0.031(2) 0.054(3) 0.015(2)
C16 0.117(4) 0.0331(19) 0.120(4) 0.011(2) 0.084(4) 0.013(2)
C17 0.126(4) 0.0389(19) 0.065(2) -0.0034(17) 0.043(3) -0.001(2)
C18 0.070(2) 0.0334(15) 0.0500(18) 0.0013(14) 0.0163(17) -0.0015(15)
C19 0.0409(16) 0.0300(14) 0.0441(16) 0.0082(12) -0.0003(12) -0.0084(12)
C20 0.0291(13) 0.0541(18) 0.0353(13) -0.0056(13) 0.0052(10) 0.0042(14)
C21 0.0368(15) 0.0320(13) 0.0422(15) -0.0085(12) 0.0051(12) -0.0061(12)
C22 0.0489(19) 0.0420(17) 0.0461(17) -0.0100(14) 0.0050(15) -0.0150(14)
C23 0.0365(16) 0.0454(17) 0.0508(18) 0.0028(14) -0.0020(13) -0.0128(14)
C24 0.0299(14) 0.0471(17) 0.0409(16) 0.0086(13) 0.0009(12) -0.0042(13)
C25 0.0246(12) 0.0399(15) 0.0329(13) 0.0014(11) 0.0018(10) 0.0017(11)
C26 0.0311(14) 0.0341(13) 0.0353(14) 0.0035(11) -0.0039(11) 0.0038(11)
C27 0.0342(15) 0.0362(14) 0.0449(15) 0.0085(13) -0.0012(13) 0.0067(12)
C28 0.0389(17) 0.0336(15) 0.057(2) -0.0037(13) 0.0091(14) 0.0077(13)
C29 0.0386(16) 0.0405(17) 0.0503(18) -0.0128(14) 0.0024(13) 0.0016(13)
C30 0.0360(15) 0.0356(14) 0.0310(13) -0.0052(10) -0.0028(11) 0.0014(12)

loop_
_atom_type_symbol
_atom_type_description
_atom_type_scat_dispersion_real
_atom_type_scat_dispersion_imag
_atom_type_scat_source
C C 0.0033 0.0016 'International Tables Vol C Tables 4.2.6.8 and 6.1.1.4'
H H 0.0000 0.0000 'International Tables Vol C Tables 4.2.6.8 and 6.1.1.4'
N N 0.0061 0.0033 'International Tables Vol C Tables 4.2.6.8 and 6.1.1.4'
Cl Cl 0.1484 0.1585 'International Tables Vol C Tables 4.2.6.8 and 6.1.1.4'
Ni Ni 0.3393 1.1124 'International Tables Vol C Tables 4.2.6.8 and 6.1.1.4'

loop_
_geom_angle_atom_site_label_1
_geom_angle_atom_site_label_2
_geom_angle_atom_site_label_3
_geom_angle
N2 Ni1 N4 105.96(9)
N2 Ni1 N3 95.61(9)
N4 Ni1 N3 92.66(9)
N2 Ni1 N1 81.17(9)
N4 Ni1 N1 98.02(9)
N3 Ni1 N1 169.31(8)
N2 Ni1 Cl1 156.80(7)
N4 Ni1 Cl1 96.72(6)
N3 Ni1 Cl1 88.04(6)
N1 Ni1 Cl1 91.03(6)
C1 N1 C19 112.5(2)
C1 N1 C20 108.4(2)
C19 N1 C20 108.7(2)
C1 N1 Ni1 107.04(16)
C19 N1 Ni1 113.20(18)
C20 N1 Ni1 106.71(17)
C6 N2 C7 118.6(2)
C6 N2 Ni1 115.48(17)
C7 N2 Ni1 121.55(17)
C25 N3 C21 117.0(2)
C25 N3 Ni1 122.98(19)
C21 N3 Ni1 119.98(19)
C26 N4 C30 118.0(2)
C26 N4 Ni1 121.21(19)
C30 N4 Ni1 120.7(2)
C2 C1 C6 121.4(2)
C2 C1 N1 122.5(2)
C6 C1 N1 116.0(2)
C1 C2 C3 120.8(3)
C1 C2 H2 119.6
C3 C2 H2 119.6
C4 C3 C2 118.8(3)
C4 C3 H3 120.6
C2 C3 H3 120.6
C5 C4 C3 120.7(3)
C5 C4 H4 119.6
C3 C4 H4 119.6
C4 C5 C6 121.5(3)
C4 C5 H5 119.2
C6 C5 H5 119.2
N2 C6 C5 125.1(2)
N2 C6 C1 118.2(2)
C5 C6 C1 116.7(2)
C12 C7 C8 118.5(2)
C12 C7 N2 119.6(2)
C8 C7 N2 121.6(2)
C9 C8 C7 119.0(3)
C9 C8 C13 118.8(3)
C7 C8 C13 122.2(2)
C10 C9 C8 121.7(3)
C10 C9 H9 119.2
C8 C9 H9 119.2
C9 C10 C11 119.6(3)
C9 C10 H10 120.2
C11 C10 H10 120.2
C10 C11 C12 119.4(3)
C10 C11 H11 120.3
C12 C11 H11 120.3
C11 C12 C7 121.5(3)
C11 C12 H12 119.2
C7 C12 H12 119.2
C18 C13 C14 118.8(3)
C18 C13 C8 121.0(3)
C14 C13 C8 120.1(3)
C15 C14 C13 119.7(4)
C15 C14 H14 120.1
C13 C14 H14 120.1
C16 C15 C14 120.8(4)
C16 C15 H15 119.6
C14 C15 H15 119.6
C17 C16 C15 119.3(4)
C17 C16 H16 120.3
C15 C16 H16 120.3
C16 C17 C18 121.1(5)
C16 C17 H17 119.5
C18 C17 H17 119.5
C17 C18 C13 120.3(4)
C17 C18 H18 119.8
C13 C18 H18 119.8
N1 C19 H19A 109.5
N1 C19 H19B 109.5
H19A C19 H19B 109.5
N1 C19 H19C 109.5
H19A C19 H19C 109.5
H19B C19 H19C 109.5
N1 C20 H20A 109.5
N1 C20 H20B 109.5
H20A C20 H20B 109.5
N1 C20 H20C 109.5
H20A C20 H20C 109.5
H20B C20 H20C 109.5
N3 C21 C22 123.2(3)
N3 C21 H21 118.4
C22 C21 H21 118.4
C23 C22 C21 118.7(3)
C23 C22 H22 120.7
C21 C22 H22 120.7
C22 C23 C24 119.2(3)
C22 C23 H23 120.4
C24 C23 H23 120.4
C23 C24 C25 118.5(3)
C23 C24 H24 120.7
C25 C24 H24 120.7
N3 C25 C24 123.4(3)
N3 C25 H25 118.3
C24 C25 H25 118.3
N4 C26 C27 122.6(3)
N4 C26 H26 118.7
C27 C26 H26 118.7
C28 C27 C26 118.8(3)
C28 C27 H27 120.6
C26 C27 H27 120.6
C27 C28 C29 119.0(3)
C27 C28 H28 120.5
C29 C28 H28 120.5
C30 C29 C28 118.8(3)
C30 C29 H29 120.6
C28 C29 H29 120.6
N4 C30 C29 122.8(3)
N4 C30 H30 118.6
C29 C30 H30 118.6

loop_
_geom_bond_atom_site_label_1
_geom_bond_atom_site_label_2
_geom_bond_distance
Ni1 N2 1.979(2)
Ni1 N4 2.037(2)
Ni1 N3 2.115(2)
Ni1 N1 2.174(2)
Ni1 Cl1 2.3597(8)
N1 C1 1.462(3)
N1 C19 1.478(4)
N1 C20 1.492(3)
N2 C6 1.375(3)
N2 C7 1.419(3)
N3 C25 1.340(3)
N3 C21 1.343(4)
N4 C26 1.339(4)
N4 C30 1.344(3)
C1 C2 1.380(4)
C1 C6 1.414(4)
C2 C3 1.396(4)
C2 H2 0.9500
C3 C4 1.388(4)
C3 H3 0.9500
C4 C5 1.385(4)
C4 H4 0.9500
C5 C6 1.412(3)
C5 H5 0.9500
C7 C12 1.405(4)
C7 C8 1.408(4)
C8 C9 1.402(4)
C8 C13 1.486(4)
C9 C10 1.384(4)
C9 H9 0.9500
C10 C11 1.392(5)
C10 H10 0.9500
C11 C12 1.394(4)
C11 H11 0.9500
C12 H12 0.9500
C13 C18 1.391(5)
C13 C14 1.401(5)
C14 C15 1.394(6)
C14 H14 0.9500
C15 C16 1.385(8)
C15 H15 0.9500
C16 C17 1.366(8)
C16 H16 0.9500
C17 C18 1.389(5)
C17 H17 0.9500
C18 H18 0.9500
C19 H19A 0.9800
C19 H19B 0.9800
C19 H19C 0.9800
C20 H20A 0.9800
C20 H20B 0.9800
C20 H20C 0.9800
C21 C22 1.381(4)
C21 H21 0.9500
C22 C23 1.377(5)
C22 H22 0.9500
C23 C24 1.378(5)
C23 H23 0.9500
C24 C25 1.380(4)
C24 H24 0.9500
C25 H25 0.9500
C26 C27 1.383(4)
C26 H26 0.9500
C27 C28 1.380(5)
C27 H27 0.9500
C28 C29 1.382(5)
C28 H28 0.9500
C29 C30 1.374(4)
C29 H29 0.9500
C30 H30 0.9500

loop_
_geom_torsion_atom_site_label_1
_geom_torsion_atom_site_label_2
_geom_torsion_atom_site_label_3
_geom_torsion_atom_site_label_4
_geom_torsion
N2 Ni1 N1 C1 -12.59(17)
N4 Ni1 N1 C1 92.43(17)
N3 Ni1 N1 C1 -85.8(5)
Cl1 Ni1 N1 C1 -170.64(16)
N2 Ni1 N1 C19 -137.1(2)
N4 Ni1 N1 C19 -32.1(2)
N3 Ni1 N1 C19 149.7(4)
Cl1 Ni1 N1 C19 64.81(19)
N2 Ni1 N1 C20 103.29(19)
N4 Ni1 N1 C20 -151.69(18)
N3 Ni1 N1 C20 30.1(6)
Cl1 Ni1 N1 C20 -54.76(17)
N4 Ni1 N2 C6 -83.8(2)
N3 Ni1 N2 C6 -178.17(19)
N1 Ni1 N2 C6 12.11(19)
Cl1 Ni1 N2 C6 83.7(3)
N4 Ni1 N2 C7 72.5(2)
N3 Ni1 N2 C7 -21.9(2)
N1 Ni1 N2 C7 168.4(2)
Cl1 Ni1 N2 C7 -120.0(2)
N2 Ni1 N3 C25 66.2(2)
N4 Ni1 N3 C25 -40.2(2)
N1 Ni1 N3 C25 138.1(4)
Cl1 Ni1 N3 C25 -136.8(2)
N2 Ni1 N3 C21 -113.2(2)
N4 Ni1 N3 C21 140.5(2)
N1 Ni1 N3 C21 -41.3(6)
Cl1 Ni1 N3 C21 43.9(2)
N2 Ni1 N4 C26 -151.3(2)
N3 Ni1 N4 C26 -54.6(2)
N1 Ni1 N4 C26 125.7(2)
Cl1 Ni1 N4 C26 33.7(2)
N2 Ni1 N4 C30 25.2(2)
N3 Ni1 N4 C30 121.8(2)
N1 Ni1 N4 C30 -57.9(2)
Cl1 Ni1 N4 C30 -149.9(2)
C19 N1 C1 C2 -47.1(4)
C20 N1 C1 C2 73.1(3)
Ni1 N1 C1 C2 -172.1(2)
C19 N1 C1 C6 136.7(3)
C20 N1 C1 C6 -103.0(3)
Ni1 N1 C1 C6 11.8(3)
C6 C1 C2 C3 0.1(4)
N1 C1 C2 C3 -175.8(3)
C1 C2 C3 C4 1.6(5)
C2 C3 C4 C5 -2.2(5)
C3 C4 C5 C6 1.0(5)
C7 N2 C6 C5 16.2(4)
Ni1 N2 C6 C5 173.3(2)
C7 N2 C6 C1 -166.2(2)
Ni1 N2 C6 C1 -9.1(3)
C4 C5 C6 N2 178.4(3)
C4 C5 C6 C1 0.7(4)
C2 C1 C6 N2 -179.1(3)
N1 C1 C6 N2 -2.9(4)
C2 C1 C6 C5 -1.3(4)
N1 C1 C6 C5 174.9(2)
C6 N2 C7 C12 69.4(3)
Ni1 N2 C7 C12 -86.2(3)
C6 N2 C7 C8 -116.7(3)
Ni1 N2 C7 C8 87.7(3)
C12 C7 C8 C9 5.8(4)
N2 C7 C8 C9 -168.2(2)
C12 C7 C8 C13 -174.8(3)
N2 C7 C8 C13 11.2(4)
C7 C8 C9 C10 -3.1(4)
C13 C8 C9 C10 177.5(3)
C8 C9 C10 C11 -1.1(5)
C9 C10 C11 C12 2.5(4)
C10 C11 C12 C7 0.4(4)
C8 C7 C12 C11 -4.5(4)
N2 C7 C12 C11 169.6(2)
C9 C8 C13 C18 47.3(4)
C7 C8 C13 C18 -132.1(3)
C9 C8 C13 C14 -128.5(3)
C7 C8 C13 C14 52.1(4)
C18 C13 C14 C15 0.7(5)
C8 C13 C14 C15 176.6(3)
C13 C14 C15 C16 0.3(6)
C14 C15 C16 C17 -0.8(6)
C15 C16 C17 C18 0.2(7)
C16 C17 C18 C13 0.7(6)
C14 C13 C18 C17 -1.2(5)
C8 C13 C18 C17 -177.1(3)
C25 N3 C21 C22 0.4(4)
Ni1 N3 C21 C22 179.8(3)
N3 C21 C22 C23 -0.6(5)
C21 C22 C23 C24 0.1(5)
C22 C23 C24 C25 0.5(5)
C21 N3 C25 C24 0.3(4)
Ni1 N3 C25 C24 -179.0(2)
C23 C24 C25 N3 -0.8(5)
C30 N4 C26 C27 -0.7(4)
Ni1 N4 C26 C27 175.9(2)
N4 C26 C27 C28 0.0(5)
C26 C27 C28 C29 0.6(5)
C27 C28 C29 C30 -0.6(5)
C26 N4 C30 C29 0.7(4)
Ni1 N4 C30 C29 -175.9(2)
C28 C29 C30 N4 -0.1(5)
